data_7215498
loop_
_publ_author_name
'Kolotilov, Sergey V.'
'Cador, Olivier'
'Pointillart, Fabrice'
'Golhen, St\'ephane'
'Le Gal, Yann'
'Gavrilenko, Konstantin S.'
'Ouahab, Lahc\`ene'

_publ_section_title
;
 A new approach towards ferromagnetic conducting materials based on
 TTF-containing polynuclear complexes
;
_journal_issue 42
_journal_name_full 'Journal of Materials Chemistry'
_journal_page_first 9505
_journal_paper_doi 10.1039/b925178b
_journal_volume 20
_journal_year 2010
_chemical_formula_sum 'C38 H42 Cl2 Cu2 N10 O15'
_chemical_formula_weight 1076.80
_chemical_name_systematic
;
 ?
;
_space_group_IT_number 14
_symmetry_cell_setting monoclinic
_symmetry_space_group_name_Hall '-P 2yab'
_symmetry_space_group_name_H-M 'P 1 21/a 1'
_atom_sites_solution_hydrogens geom
_atom_sites_solution_primary direct
_atom_sites_solution_secondary difmap
_audit_creation_method SHELXL-97
_cell_angle_alpha 90.00
_cell_angle_beta 95.005(8)
_cell_angle_gamma 90.00
_cell_formula_units_Z 4
_cell_length_a 15.0633(3)
_cell_length_b 14.5216(3)
_cell_length_c 21.9097(5)
_cell_measurement_reflns_used 11310
_cell_measurement_temperature 293(2)
_cell_measurement_theta_max 28.283
_cell_measurement_theta_min 0.998
_cell_volume 4774.32(18)
_computing_cell_refinement 'HKL Scalepack (Otwinowski & Minor 1997)'
_computing_data_collection 'Collect (Nonius BV, 1997-2000)'
_computing_data_reduction 'HKL Denzo and Scalepack (Otwinowski & Minor 1997)'
_computing_structure_refinement 'SHELXL-97 (Sheldrick, 1997)'
_computing_structure_solution 'SHELXS-97 (Sheldrick, 1997)'
_diffrn_ambient_temperature 293(2)
_diffrn_detector_area_resol_mean 9
_diffrn_measured_fraction_theta_full 0.990
_diffrn_measured_fraction_theta_max 0.990
_diffrn_measurement_device_type KappaCCD
_diffrn_measurement_method CCD
_diffrn_radiation_monochromator 'horizonally mounted graphite crystal'
_diffrn_radiation_source 'fine-focus sealed tube'
_diffrn_radiation_type MoK\a
_diffrn_radiation_wavelength 0.71073
_diffrn_reflns_av_R_equivalents 0.0414
_diffrn_reflns_av_sigmaI/netI 0.0657
_diffrn_reflns_limit_h_max 20
_diffrn_reflns_limit_h_min -20
_diffrn_reflns_limit_k_max 19
_diffrn_reflns_limit_k_min -18
_diffrn_reflns_limit_l_max 29
_diffrn_reflns_limit_l_min -29
_diffrn_reflns_number 21102
_diffrn_reflns_theta_full 28.33
_diffrn_reflns_theta_max 28.33
_diffrn_reflns_theta_min 1.68
_exptl_absorpt_coefficient_mu 1.078
_exptl_absorpt_correction_type none
_exptl_crystal_colour green
_exptl_crystal_density_diffrn 1.498
_exptl_crystal_density_method 'not measured'
_exptl_crystal_description block
_exptl_crystal_F_000 2208
_exptl_crystal_size_max 0.2
_exptl_crystal_size_mid 0.16
_exptl_crystal_size_min 0.13
_refine_diff_density_max 1.337
_refine_diff_density_min -0.700
_refine_diff_density_rms 0.111
_refine_ls_extinction_method none
_refine_ls_goodness_of_fit_ref 1.028
_refine_ls_hydrogen_treatment constr
_refine_ls_matrix_type full
_refine_ls_number_parameters 603
_refine_ls_number_reflns 11784
_refine_ls_number_restraints 0
_refine_ls_restrained_S_all 1.028
_refine_ls_R_factor_all 0.1197
_refine_ls_R_factor_gt 0.0770
_refine_ls_shift/su_max 0.001
_refine_ls_shift/su_mean 0.000
_refine_ls_structure_factor_coef Fsqd
_refine_ls_weighting_details 'calc w=1/[\s^2^(Fo^2^)+(0.1646P)^2^+1.7171P] where P=(Fo^2^+2Fc^2^)/3'
_refine_ls_weighting_scheme calc
_refine_ls_wR_factor_gt 0.2247
_refine_ls_wR_factor_ref 0.2594
_reflns_number_gt 7415
_reflns_number_total 11784
_reflns_threshold_expression >2sigma(I)
_cod_data_source_file 3.txt
_cod_data_source_block import
_cod_depositor_comments
;
The following automatic conversions were performed:

'_symmetry_cell_setting' value 'Monoclinic' changed to 'monoclinic'
according to
/usr/data/users/saulius/automatic-downloads/retrospective/RSC/lib/dictionaries/cif_core.dic
dictionary named 'cif_core.dic' version 2.4.2 from 2011-04-26.

Automatic conversion script
Id: cif_fix_values 2281 2013-09-26 08:29:07Z andrius 
;
_cod_original_sg_symbol_H-M P21/a
_cod_database_code 7215498

loop_
_symmetry_equiv_pos_as_xyz
'x, y, z'
'-x+1/2, y+1/2, -z'
'-x, -y, -z'
'x-1/2, -y-1/2, z'

loop_
_atom_site_label
_atom_site_type_symbol
_atom_site_fract_x
_atom_site_fract_y
_atom_site_fract_z
_atom_site_U_iso_or_equiv
_atom_site_adp_type
_atom_site_occupancy
_atom_site_symmetry_multiplicity
_atom_site_calc_flag
_atom_site_refinement_flags
Cu1 Cu 0.77987(3) 0.40077(3) 0.77130(2) 0.04286(18) Uani 1 1 d .
Cu2 Cu 1.10667(4) 0.72893(4) 0.71539(3) 0.04728(19) Uani 1 1 d .
Cl2 Cl 0.78245(14) 0.15172(18) 0.54757(10) 0.1050(6) Uani 1 1 d .
Cl1 Cl 0.9237(2) 0.23877(19) 1.03145(12) 0.1183(7) Uani 1 1 d .
N9 N 0.8185(3) 0.2538(2) 0.77667(19) 0.0481(9) Uani 1 1 d .
O2 O 0.5905(2) 0.3532(3) 0.75329(19) 0.0641(9) Uani 1 1 d .
C22 C 1.0198(3) 0.3753(3) 0.7941(3) 0.0567(12) Uani 1 1 d .
H22 H 0.9931 0.3179 0.7974 0.068 Uiso 1 1 calc R
C6 C 0.6573(3) 0.3859(3) 0.6670(2) 0.0494(10) Uani 1 1 d .
O3 O 1.2372(3) 0.8764(3) 0.74867(19) 0.0746(11) Uani 1 1 d .
N10 N 0.9989(3) -0.1943(3) 0.7617(2) 0.0581(10) Uani 1 1 d .
N2 N 0.8083(2) 0.4291(2) 0.68338(17) 0.0446(8) Uani 1 1 d .
O4 O 1.1331(3) 0.9089(2) 0.6594(2) 0.0771(12) Uani 1 1 d .
H1 H 1.1643 0.9101 0.6920 0.116 Uiso 1 1 calc R
C11 C 1.2056(3) 0.6581(3) 0.8194(2) 0.0499(10) Uani 1 1 d .
N4 N 0.6620(2) 0.3799(2) 0.72587(19) 0.0480(8) Uani 1 1 d .
C24 C 0.9195(3) 0.5452(3) 0.6661(2) 0.0448(9) Uani 1 1 d .
H24 H 0.8839 0.5899 0.6821 0.054 Uiso 1 1 calc R
C37 C 0.9903(3) -0.0512(3) 0.8160(2) 0.0533(11) Uani 1 1 d .
H37 H 1.0112 -0.0148 0.8491 0.064 Uiso 1 1 calc R
C30 C 0.8549(3) 0.1185(3) 0.7223(2) 0.0498(10) Uani 1 1 d .
H30 H 0.8569 0.0889 0.6848 0.060 Uiso 1 1 calc R
C19 C 1.1003(3) 0.5453(3) 0.7858(2) 0.0469(10) Uani 1 1 d .
O1 O 0.6414(2) 0.3962(3) 0.8583(2) 0.0709(10) Uani 1 1 d .
H4 H 0.6164 0.3767 0.8261 0.106 Uiso 1 1 calc R
C31 C 0.8856(3) 0.0747(3) 0.7763(2) 0.0465(10) Uani 1 1 d .
N3 N 0.7262(3) 0.4148(3) 0.85051(19) 0.0518(9) Uani 1 1 d .
C18 C 1.0160(3) 0.5404(3) 0.8051(2) 0.0474(10) Uani 1 1 d .
H18 H 0.9864 0.5937 0.8154 0.057 Uiso 1 1 calc R
C33 C 0.8488(3) 0.2124(3) 0.8285(2) 0.0505(10) Uani 1 1 d .
H33 H 0.8473 0.2444 0.8652 0.061 Uiso 1 1 calc R
N5 N 1.1414(2) 0.6337(3) 0.78068(19) 0.0489(9) Uani 1 1 d .
C29 C 0.8215(3) 0.2064(3) 0.7250(2) 0.0510(10) Uani 1 1 d .
H29 H 0.7997 0.2343 0.6885 0.061 Uiso 1 1 calc R
N1 N 0.8862(2) 0.4468(2) 0.82641(17) 0.0435(8) Uani 1 1 d .
C23 C 0.8925(3) 0.4544(3) 0.6628(2) 0.0460(9) Uani 1 1 d .
C36 C 0.9215(3) -0.0211(3) 0.7740(2) 0.0482(10) Uani 1 1 d .
C7 C 0.7406(3) 0.4174(3) 0.6433(2) 0.0470(10) Uani 1 1 d .
N6 N 1.0298(3) 0.6644(3) 0.64745(18) 0.0487(8) Uani 1 1 d .
N7 N 1.2089(3) 0.7917(3) 0.7620(2) 0.0546(10) Uani 1 1 d .
C3 C 0.8693(3) 0.4622(3) 0.8819(2) 0.0505(10) Uani 1 1 d .
C15 C 1.0139(3) 0.7136(4) 0.5982(2) 0.0550(11) Uani 1 1 d .
C17 C 0.9751(3) 0.4543(3) 0.8092(2) 0.0452(9) Uani 1 1 d .
C38 C 1.0266(4) -0.1379(4) 0.8065(2) 0.0586(12) Uani 1 1 d .
H38 H 1.0737 -0.1573 0.8337 0.070 Uiso 1 1 calc R
C25 C 1.0012(3) 0.5687(3) 0.6450(2) 0.0489(10) Uani 1 1 d .
C14 C 1.0475(4) 0.8089(4) 0.6014(2) 0.0591(12) Uani 1 1 d .
C32 C 0.8825(3) 0.1237(3) 0.8301(2) 0.0527(11) Uani 1 1 d .
H32 H 0.9029 0.0972 0.8673 0.063 Uiso 1 1 calc R
C35 C 0.8893(3) -0.0832(3) 0.7297(2) 0.0562(11) Uani 1 1 d .
H35 H 0.8407 -0.0671 0.7026 0.067 Uiso 1 1 calc R
C10 C 1.2451(3) 0.7504(3) 0.8093(2) 0.0539(11) Uani 1 1 d .
C2 C 0.7753(4) 0.4465(4) 0.8953(2) 0.0582(12) Uani 1 1 d .
N8 N 1.0989(3) 0.8248(3) 0.6503(2) 0.0601(10) Uani 1 1 d .
C20 C 1.1446(3) 0.4670(3) 0.7701(3) 0.0630(14) Uani 1 1 d .
H20 H 1.2015 0.4714 0.7569 0.076 Uiso 1 1 calc R
C28 C 0.9465(4) 0.3876(3) 0.6387(3) 0.0596(12) Uani 1 1 d .
H28 H 0.9278 0.3266 0.6361 0.072 Uiso 1 1 calc R
C26 C 1.0557(4) 0.5015(4) 0.6229(3) 0.0623(13) Uani 1 1 d .
H26 H 1.1115 0.5170 0.6109 0.075 Uiso 1 1 calc R
C34 C 0.9271(4) -0.1665(4) 0.7252(3) 0.0613(13) Uani 1 1 d .
H34 H 0.9026 -0.2069 0.6955 0.074 Uiso 1 1 calc R
C12 C 1.2414(4) 0.6036(4) 0.8736(3) 0.0680(14) Uani 1 1 d .
H12A H 1.2102 0.5460 0.8743 0.102 Uiso 1 1 calc R
H12B H 1.2333 0.6374 0.9103 0.102 Uiso 1 1 calc R
H12C H 1.3037 0.5922 0.8710 0.102 Uiso 1 1 calc R
C21 C 1.1048(4) 0.3821(4) 0.7740(3) 0.0724(16) Uani 1 1 d .
H21 H 1.1346 0.3292 0.7633 0.087 Uiso 1 1 calc R
C4 C 0.9350(4) 0.4902(5) 0.9335(3) 0.0772(17) Uani 1 1 d .
H4A H 0.9927 0.4976 0.9186 0.116 Uiso 1 1 calc R
H4B H 0.9380 0.4435 0.9646 0.116 Uiso 1 1 calc R
H4C H 0.9167 0.5473 0.9504 0.116 Uiso 1 1 calc R
C5 C 0.5747(4) 0.3649(5) 0.6275(3) 0.0729(16) Uani 1 1 d .
H5A H 0.5288 0.3461 0.6525 0.109 Uiso 1 1 calc R
H5B H 0.5863 0.3162 0.5996 0.109 Uiso 1 1 calc R
H5C H 0.5557 0.4189 0.6047 0.109 Uiso 1 1 calc R
C27 C 1.0267(4) 0.4122(4) 0.6191(3) 0.0669(14) Uani 1 1 d .
H27 H 1.0621 0.3676 0.6028 0.080 Uiso 1 1 calc R
O6 O 0.8575(6) 0.1948(8) 1.0593(5) 0.198(5) Uani 1 1 d .
C8 C 0.7435(4) 0.4338(4) 0.5767(2) 0.0668(14) Uani 1 1 d .
H8A H 0.8023 0.4535 0.5687 0.100 Uiso 1 1 calc R
H8B H 0.7012 0.4807 0.5635 0.100 Uiso 1 1 calc R
H8C H 0.7290 0.3779 0.5546 0.100 Uiso 1 1 calc R
C9 C 1.3196(4) 0.7907(5) 0.8513(3) 0.0748(16) Uani 1 1 d .
H9A H 1.3349 0.8503 0.8365 0.112 Uiso 1 1 calc R
H9B H 1.3707 0.7510 0.8522 0.112 Uiso 1 1 calc R
H9C H 1.3007 0.7963 0.8918 0.112 Uiso 1 1 calc R
C16 C 0.9698(5) 0.6805(5) 0.5391(3) 0.0816(18) Uani 1 1 d .
H16A H 0.9516 0.6176 0.5435 0.122 Uiso 1 1 calc R
H16B H 1.0107 0.6844 0.5080 0.122 Uiso 1 1 calc R
H16C H 0.9184 0.7179 0.5277 0.122 Uiso 1 1 calc R
C13 C 1.0221(5) 0.8823(5) 0.5553(3) 0.087(2) Uani 1 1 d .
H13A H 1.0521 0.9385 0.5674 0.130 Uiso 1 1 calc R
H13B H 0.9589 0.8918 0.5529 0.130 Uiso 1 1 calc R
H13C H 1.0391 0.8635 0.5159 0.130 Uiso 1 1 calc R
O5 O 0.9005(10) 0.2689(8) 0.9745(4) 0.250(7) Uani 1 1 d .
C1 C 0.7426(5) 0.4658(6) 0.9571(3) 0.093(2) Uani 1 1 d .
H1A H 0.6803 0.4514 0.9560 0.140 Uiso 1 1 calc R
H1B H 0.7516 0.5297 0.9670 0.140 Uiso 1 1 calc R
H1C H 0.7752 0.4285 0.9875 0.140 Uiso 1 1 calc R
O12 O 0.7627(6) 0.1469(8) 0.4851(3) 0.185(4) Uani 1 1 d .
O10 O 0.8597(5) 0.1920(9) 0.5671(5) 0.213(5) Uani 1 1 d .
O9 O 0.7169(5) 0.1960(8) 0.5777(4) 0.170(3) Uani 1 1 d .
O7 O 0.9557(9) 0.3068(9) 1.0681(5) 0.244(6) Uani 1 1 d .
O8 O 0.9938(12) 0.1755(11) 1.0384(9) 0.310(9) Uani 1 1 d .
O11 O 0.7907(17) 0.0589(8) 0.5631(7) 0.341(12) Uani 1 1 d .
O1WA O 0.7426(7) 0.3054(9) 0.4115(5) 0.048(2) Uiso 0.30 1 d P
O2W O 0.8369(12) 0.6795(12) 1.0565(7) 0.291(8) Uani 1 1 d .
O3W O 0.9543(17) -0.0035(12) 0.9608(7) 0.362(13) Uani 1 1 d .
O1W O 0.7706(9) -0.1534(9) 0.5909(6) 0.154(5) Uiso 0.70 1 d P

loop_
_atom_site_aniso_label
_atom_site_aniso_U_11
_atom_site_aniso_U_22
_atom_site_aniso_U_33
_atom_site_aniso_U_23
_atom_site_aniso_U_13
_atom_site_aniso_U_12
Cu1 0.0405(3) 0.0390(3) 0.0490(3) -0.0004(2) 0.0036(2) 0.00025(19)
Cu2 0.0510(3) 0.0343(3) 0.0562(4) -0.0008(2) 0.0030(2) -0.0057(2)
Cl2 0.0972(14) 0.1239(17) 0.0914(13) -0.0227(12) -0.0065(10) -0.0055(11)
Cl1 0.137(2) 0.1154(17) 0.1022(16) 0.0127(13) 0.0094(14) -0.0070(15)
N9 0.048(2) 0.0343(18) 0.062(2) 0.0038(16) 0.0072(17) -0.0004(15)
O2 0.0448(18) 0.062(2) 0.086(3) 0.0010(19) 0.0092(16) -0.0089(15)
C22 0.047(3) 0.035(2) 0.088(4) -0.001(2) 0.004(2) 0.0005(18)
C6 0.048(2) 0.033(2) 0.066(3) -0.0004(19) -0.003(2) -0.0012(17)
O3 0.089(3) 0.054(2) 0.080(3) 0.0020(19) 0.005(2) -0.033(2)
N10 0.070(3) 0.045(2) 0.060(2) -0.0033(19) 0.004(2) 0.0134(19)
N2 0.047(2) 0.0346(17) 0.052(2) -0.0020(15) 0.0013(15) -0.0015(14)
O4 0.109(3) 0.043(2) 0.077(3) 0.0098(17) 0.000(2) -0.0261(19)
C11 0.044(2) 0.044(2) 0.062(3) -0.006(2) 0.0041(19) -0.0015(18)
N4 0.045(2) 0.0373(18) 0.062(2) 0.0018(17) 0.0040(16) -0.0025(15)
C24 0.050(2) 0.037(2) 0.047(2) -0.0047(17) 0.0046(17) 0.0005(17)
C37 0.059(3) 0.042(2) 0.059(3) 0.000(2) 0.005(2) 0.009(2)
C30 0.052(3) 0.039(2) 0.058(3) -0.003(2) 0.005(2) 0.0007(18)
C19 0.040(2) 0.038(2) 0.061(3) 0.0036(19) -0.0017(18) 0.0006(16)
O1 0.049(2) 0.087(3) 0.079(3) 0.010(2) 0.0167(17) 0.0018(17)
C31 0.043(2) 0.038(2) 0.059(3) 0.0006(19) 0.0052(18) -0.0030(17)
N3 0.049(2) 0.048(2) 0.060(2) 0.0055(18) 0.0116(18) 0.0046(16)
C18 0.052(2) 0.035(2) 0.053(2) -0.0030(18) -0.0048(18) 0.0046(17)
C33 0.058(3) 0.039(2) 0.054(3) -0.0017(19) 0.006(2) 0.0039(19)
N5 0.045(2) 0.0377(19) 0.064(2) 0.0021(17) 0.0041(16) -0.0030(15)
C29 0.052(3) 0.040(2) 0.060(3) 0.000(2) -0.001(2) -0.0027(18)
N1 0.0465(19) 0.0318(17) 0.051(2) 0.0001(15) -0.0020(15) -0.0008(14)
C23 0.053(2) 0.039(2) 0.047(2) -0.0045(18) 0.0048(18) -0.0040(17)
C36 0.048(2) 0.039(2) 0.057(3) -0.0015(19) 0.0055(19) -0.0001(18)
C7 0.057(3) 0.030(2) 0.054(2) -0.0032(17) -0.0006(19) -0.0014(17)
N6 0.054(2) 0.0399(19) 0.053(2) -0.0042(16) 0.0074(16) -0.0065(16)
N7 0.053(2) 0.043(2) 0.068(3) -0.0034(19) 0.0041(19) -0.0100(17)
C3 0.056(3) 0.045(2) 0.050(3) -0.0001(19) 0.0001(19) -0.0005(19)
C15 0.060(3) 0.053(3) 0.052(3) -0.002(2) 0.003(2) -0.008(2)
C17 0.044(2) 0.039(2) 0.051(2) -0.0025(18) -0.0043(17) 0.0008(16)
C38 0.068(3) 0.054(3) 0.053(3) 0.002(2) -0.002(2) 0.017(2)
C25 0.055(3) 0.040(2) 0.052(2) -0.0063(19) 0.0068(19) -0.0045(18)
C14 0.071(3) 0.051(3) 0.056(3) 0.003(2) 0.009(2) -0.009(2)
C32 0.062(3) 0.044(2) 0.052(3) 0.002(2) 0.002(2) 0.000(2)
C35 0.056(3) 0.048(3) 0.063(3) -0.003(2) 0.002(2) 0.008(2)
C10 0.050(3) 0.049(3) 0.063(3) -0.008(2) 0.005(2) -0.008(2)
C2 0.067(3) 0.058(3) 0.050(3) 0.001(2) 0.010(2) 0.009(2)
N8 0.071(3) 0.048(2) 0.062(3) 0.0043(19) 0.008(2) -0.015(2)
C20 0.038(2) 0.048(3) 0.103(4) -0.003(3) 0.010(2) 0.0002(19)
C28 0.067(3) 0.041(2) 0.072(3) -0.015(2) 0.011(2) -0.005(2)
C26 0.056(3) 0.053(3) 0.081(4) -0.013(3) 0.019(2) -0.006(2)
C34 0.063(3) 0.050(3) 0.071(3) -0.008(2) 0.005(2) 0.000(2)
C12 0.064(3) 0.060(3) 0.076(4) 0.005(3) -0.010(3) 0.002(2)
C21 0.061(3) 0.038(3) 0.119(5) -0.005(3) 0.016(3) 0.009(2)
C4 0.082(4) 0.088(4) 0.059(3) -0.007(3) -0.008(3) -0.008(3)
C5 0.061(3) 0.074(4) 0.080(4) -0.003(3) -0.016(3) -0.012(3)
C27 0.065(3) 0.050(3) 0.088(4) -0.017(3) 0.022(3) 0.002(2)
O6 0.174(8) 0.242(11) 0.172(8) 0.060(8) -0.008(6) -0.104(8)
C8 0.071(3) 0.075(4) 0.053(3) -0.006(3) -0.004(2) 0.005(3)
C9 0.063(3) 0.076(4) 0.083(4) -0.006(3) -0.007(3) -0.026(3)
C16 0.103(5) 0.075(4) 0.065(3) -0.002(3) -0.003(3) -0.022(4)
C13 0.119(6) 0.068(4) 0.071(4) 0.023(3) -0.007(4) -0.022(4)
O5 0.411(19) 0.220(11) 0.104(6) 0.055(6) -0.069(9) -0.082(12)
C1 0.099(5) 0.128(6) 0.057(3) -0.018(4) 0.029(3) 0.011(4)
O12 0.167(7) 0.288(12) 0.095(5) -0.047(6) -0.016(5) 0.040(8)
O10 0.121(6) 0.310(13) 0.208(9) -0.154(9) 0.008(6) -0.056(7)
O9 0.123(6) 0.232(9) 0.161(7) -0.055(7) 0.035(5) 0.012(6)
O7 0.287(14) 0.234(12) 0.206(11) -0.081(9) -0.007(10) -0.124(11)
O8 0.34(2) 0.228(15) 0.37(2) 0.031(14) 0.125(16) 0.134(15)
O11 0.68(4) 0.117(8) 0.240(14) 0.009(8) 0.120(18) -0.017(14)
O2W 0.331(18) 0.31(2) 0.214(13) 0.032(12) -0.063(13) -0.006(15)
O3W 0.62(4) 0.280(18) 0.217(13) 0.044(14) 0.19(2) 0.10(2)

loop_
_atom_type_symbol
_atom_type_description
_atom_type_scat_dispersion_real
_atom_type_scat_dispersion_imag
_atom_type_scat_source
C C 0.0033 0.0016 'International Tables Vol C Tables 4.2.6.8 and 6.1.1.4'
H H 0.0000 0.0000 'International Tables Vol C Tables 4.2.6.8 and 6.1.1.4'
N N 0.0061 0.0033 'International Tables Vol C Tables 4.2.6.8 and 6.1.1.4'
O O 0.0106 0.0060 'International Tables Vol C Tables 4.2.6.8 and 6.1.1.4'
Cl Cl 0.1484 0.1585 'International Tables Vol C Tables 4.2.6.8 and 6.1.1.4'
Cu Cu 0.3201 1.2651 'International Tables Vol C Tables 4.2.6.8 and 6.1.1.4'

loop_
_geom_angle_atom_site_label_1
_geom_angle_atom_site_label_2
_geom_angle_atom_site_label_3
_geom_angle
_geom_angle_site_symmetry_3
N4 Cu1 N3 92.28(17) .
N4 Cu1 N1 166.81(15) .
N3 Cu1 N1 78.86(16) .
N4 Cu1 N2 79.05(15) .
N3 Cu1 N2 158.98(15) .
N1 Cu1 N2 105.89(15) .
N4 Cu1 N9 95.69(15) .
N3 Cu1 N9 100.24(16) .
N1 Cu1 N9 95.50(14) .
N2 Cu1 N9 99.65(15) .
N8 Cu2 N7 92.36(18) .
N8 Cu2 N5 168.44(17) .
N7 Cu2 N5 79.07(16) .
N8 Cu2 N6 78.67(16) .
N7 Cu2 N6 162.06(17) .
N5 Cu2 N6 107.34(15) .
N8 Cu2 N10 88.66(18) 1_565
N7 Cu2 N10 95.54(17) 1_565
N5 Cu2 N10 99.80(16) 1_565
N6 Cu2 N10 99.71(16) 1_565
O10 Cl2 O12 116.5(7) .
O10 Cl2 O9 106.2(6) .
O12 Cl2 O9 113.3(6) .
O10 Cl2 O11 106.8(12) .
O12 Cl2 O11 101.6(8) .
O9 Cl2 O11 112.5(10) .
O7 Cl1 O5 111.7(8) .
O7 Cl1 O6 108.3(8) .
O5 Cl1 O6 115.2(8) .
O7 Cl1 O8 101.1(11) .
O5 Cl1 O8 116.8(11) .
O6 Cl1 O8 102.5(9) .
C29 N9 C33 117.3(4) .
C29 N9 Cu1 118.9(3) .
C33 N9 Cu1 123.4(3) .
C17 C22 C21 119.7(5) .
N4 C6 C7 113.6(4) .
N4 C6 C5 122.7(5) .
C7 C6 C5 123.6(5) .
C38 N10 C34 116.1(4) .
C38 N10 Cu2 116.4(3) 1_545
C34 N10 Cu2 116.6(3) 1_545
C7 N2 C23 119.1(4) .
C7 N2 Cu1 113.2(3) .
C23 N2 Cu1 127.6(3) .
N5 C11 C12 125.5(4) .
N5 C11 C10 116.0(4) .
C12 C11 C10 118.4(4) .
C6 N4 O2 119.6(4) .
C6 N4 Cu1 117.5(3) .
O2 N4 Cu1 122.7(3) .
C23 C24 C25 118.8(4) .
C36 C37 C38 117.5(5) .
C29 C30 C31 119.0(5) .
C18 C19 C20 121.0(4) .
C18 C19 N5 119.2(4) .
C20 C19 N5 119.8(4) .
C32 C31 C30 117.3(4) .
C32 C31 C36 123.2(4) .
C30 C31 C36 119.5(4) .
C2 N3 O1 118.5(5) .
C2 N3 Cu1 117.5(4) .
O1 N3 Cu1 124.0(3) .
C19 C18 C17 119.2(4) .
N9 C33 C32 122.7(4) .
C11 N5 C19 120.2(4) .
C11 N5 Cu2 114.4(3) .
C19 N5 Cu2 125.4(3) .
N9 C29 C30 123.9(5) .
C3 N1 C17 120.4(4) .
C3 N1 Cu1 114.1(3) .
C17 N1 Cu1 125.3(3) .
C24 C23 C28 120.2(4) .
C24 C23 N2 119.7(4) .
C28 C23 N2 120.1(4) .
C35 C36 C37 117.1(4) .
C35 C36 C31 121.7(4) .
C37 C36 C31 121.2(4) .
N2 C7 C6 116.4(4) .
N2 C7 C8 123.8(5) .
C6 C7 C8 119.8(4) .
C15 N6 C25 117.6(4) .
C15 N6 Cu2 114.0(3) .
C25 N6 Cu2 127.9(3) .
C10 N7 O3 119.0(4) .
C10 N7 Cu2 117.2(3) .
O3 N7 Cu2 123.7(3) .
N1 C3 C2 115.6(4) .
N1 C3 C4 126.3(5) .
C2 C3 C4 118.1(5) .
N6 C15 C14 116.0(4) .
N6 C15 C16 125.6(5) .
C14 C15 C16 118.3(5) .
C22 C17 C18 120.0(4) .
C22 C17 N1 119.1(4) .
C18 C17 N1 120.9(4) .
N10 C38 C37 124.7(5) .
C26 C25 C24 120.6(4) .
C26 C25 N6 120.2(4) .
C24 C25 N6 119.2(4) .
N8 C14 C15 112.8(4) .
N8 C14 C13 122.3(5) .
C15 C14 C13 124.7(5) .
C31 C32 C33 119.9(4) .
C34 C35 C36 120.9(5) .
N7 C10 C11 113.3(4) .
N7 C10 C9 123.8(5) .
C11 C10 C9 122.9(5) .
N3 C2 C3 113.8(4) .
N3 C2 C1 123.5(6) .
C3 C2 C1 122.7(5) .
C14 N8 O4 119.0(4) .
C14 N8 Cu2 117.7(3) .
O4 N8 Cu2 122.5(3) .
C19 C20 C21 120.0(5) .
C27 C28 C23 119.9(5) .
C27 C26 C25 119.5(5) .
C35 C34 N10 123.3(5) .
C20 C21 C22 120.0(5) .
C28 C27 C26 121.0(5) .

loop_
_geom_bond_atom_site_label_1
_geom_bond_atom_site_label_2
_geom_bond_distance
_geom_bond_site_symmetry_2
Cu1 N4 1.981(4) .
Cu1 N3 1.988(4) .
Cu1 N1 2.033(4) .
Cu1 N2 2.051(4) .
Cu1 N9 2.212(4) .
Cu2 N8 1.988(4) .
Cu2 N7 1.992(4) .
Cu2 N5 2.026(4) .
Cu2 N6 2.033(4) .
Cu2 N10 2.279(4) 1_565
Cl2 O10 1.339(7) .
Cl2 O12 1.378(7) .
Cl2 O9 1.392(8) .
Cl2 O11 1.393(12) .
Cl1 O7 1.336(9) .
Cl1 O5 1.340(8) .
Cl1 O6 1.372(8) .
Cl1 O8 1.397(13) .
N9 C29 1.329(6) .
N9 C33 1.330(6) .
O2 N4 1.336(5) .
C22 C17 1.385(6) .
C22 C21 1.393(8) .
C6 N4 1.288(6) .
C6 C7 1.472(7) .
C6 C5 1.485(7) .
O3 N7 1.342(5) .
N10 C38 1.318(7) .
N10 C34 1.349(7) .
N10 Cu2 2.279(4) 1_545
N2 C7 1.297(6) .
N2 C23 1.430(6) .
O4 N8 1.334(5) .
C11 N5 1.280(6) .
C11 C12 1.488(7) .
C11 C10 1.490(7) .
C24 C23 1.380(6) .
C24 C25 1.395(6) .
C37 C36 1.395(7) .
C37 C38 1.396(7) .
C30 C29 1.375(7) .
C30 C31 1.387(7) .
C19 C18 1.375(7) .
C19 C20 1.377(7) .
C19 N5 1.434(6) .
O1 N3 1.331(5) .
C31 C32 1.380(7) .
C31 C36 1.496(6) .
N3 C2 1.263(7) .
C18 C17 1.400(6) .
C33 C32 1.384(7) .
N1 C3 1.283(6) .
N1 C17 1.427(6) .
C23 C28 1.399(7) .
C36 C35 1.381(7) .
C7 C8 1.484(7) .
N6 C15 1.300(6) .
N6 C25 1.455(6) .
N7 C10 1.279(7) .
C3 C2 1.489(7) .
C3 C4 1.493(7) .
C15 C14 1.472(7) .
C15 C16 1.482(8) .
C25 C26 1.389(7) .
C14 N8 1.287(7) .
C14 C13 1.495(8) .
C35 C34 1.344(7) .
C10 C9 1.505(7) .
C2 C1 1.505(7) .
C20 C21 1.377(7) .
C28 C27 1.365(8) .
C26 C27 1.369(7) .
O1WA O1W 0.631(16) 2_656
O1W O1WA 0.631(16) 2_646
